data_2200893
loop_
_publ_author_name
'Okabe, Nobuo'
'Muranishi, Yasunori'
'Odoko, Mamiko'

_publ_section_title
;
 Bis(8-hydroxyquinolinato)oxopropoxovanadium(V)
;
_journal_issue 3
_journal_name_full 'Acta Crystallographica Section E'
_journal_page_first m77
_journal_page_last m79
_journal_paper_doi 10.1107/S1600536802002295
_journal_volume 58
_journal_year 2002
_chemical_formula_iupac 'C21 H19 N2 O4 V'
_chemical_formula_moiety 'C21 H19 N2 O4 V'
_chemical_formula_sum 'C21 H19 N2 O4 V'
_chemical_formula_weight 414.33
_space_group_IT_number 2
_symmetry_cell_setting triclinic
_symmetry_space_group_name_Hall '-P 1'
_symmetry_space_group_name_H-M 'P -1'
_cell_angle_alpha 95.76(2)
_cell_angle_beta 110.97(2)
_cell_angle_gamma 108.63(2)
_cell_formula_units_Z 2
_cell_length_a 9.639(3)
_cell_length_b 12.751(3)
_cell_length_c 9.044(3)
_cell_measurement_reflns_used 25
_cell_measurement_temperature 296.2
_cell_measurement_theta_max 15.0
_cell_measurement_theta_min 14.7
_cell_volume 954.2(5)
_computing_cell_refinement 'MSC/AFC Diffractometer Control Software'
_computing_data_collection
;
MSC/AFC Diffractometer Control Software (Molecular Structure Corporation
and Rigaku Corporation, 1999)
;
_computing_data_reduction 'TEXSAN (Molecular Structure Corporation and Rigaku Corporation, 1999)'
_computing_molecular_graphics 'ORTEPII (Johnson, 1976)'
_computing_publication_material TEXSAN
_computing_structure_refinement 'SHELXL97 (Sheldrick, 1997)'
_computing_structure_solution '  SHELXS97 (Sheldrick, 1997) and DIRDIF94 (Beurskens et al., 1994)'
_diffrn_measured_fraction_theta_full 1.000
_diffrn_measured_fraction_theta_max 1.000
_diffrn_measurement_device_type 'Rigaku AFC-5R'
_diffrn_measurement_method \w-2\q
_diffrn_radiation_type MoK\a
_diffrn_radiation_wavelength .7107
_diffrn_reflns_av_R_equivalents .018
_diffrn_reflns_limit_h_max 12
_diffrn_reflns_limit_h_min 0
_diffrn_reflns_limit_k_max 15
_diffrn_reflns_limit_k_min -16
_diffrn_reflns_limit_l_max 10
_diffrn_reflns_limit_l_min -11
_diffrn_reflns_number 4645
_diffrn_reflns_theta_full 27.50
_diffrn_reflns_theta_max 27.50
_diffrn_standards_decay_% .64
_diffrn_standards_interval_count 150
_diffrn_standards_number 3
_exptl_absorpt_coefficient_mu .549
_exptl_absorpt_correction_T_max .962
_exptl_absorpt_correction_T_min .896
_exptl_absorpt_correction_type '\y scan'
_exptl_absorpt_process_details '(North et al., 1968)'
_exptl_crystal_colour 'dark brown'
_exptl_crystal_density_diffrn 1.442
_exptl_crystal_density_method 'not measured'
_exptl_crystal_description hexagonal
_exptl_crystal_F_000 422.0
_exptl_crystal_size_max .200
_exptl_crystal_size_mid .200
_exptl_crystal_size_min .070
_refine_diff_density_max .64
_refine_diff_density_min -.43
_refine_ls_extinction_method none
_refine_ls_goodness_of_fit_ref 1.140
_refine_ls_hydrogen_treatment noref
_refine_ls_number_parameters 253
_refine_ls_number_reflns 4389
_refine_ls_R_factor_gt .0527
_refine_ls_shift/su_max -.0020
_refine_ls_structure_factor_coef Fsqd
_refine_ls_weighting_details 'w = 1/[\s^2^(Fo^2^) + (0.1P)^2^] where P = (Fo^2^+2Fc^2^)/3'
_refine_ls_weighting_scheme calc
_refine_ls_wR_factor_ref .1760
_reflns_number_gt 2952
_reflns_number_total 4391
_reflns_threshold_expression I>2\s(I)
_cod_data_source_file cv6084.cif
_cod_data_source_block I
_cod_original_cell_volume 954.1(5)
_cod_database_code 2200893

loop_
_symmetry_equiv_pos_as_xyz
x,y,z
-x,-y,-z

loop_
_atom_site_label
_atom_site_fract_x
_atom_site_fract_y
_atom_site_fract_z
_atom_site_U_iso_or_equiv
_atom_site_adp_type
_atom_site_calc_flag
_atom_site_refinement_flags
_atom_site_occupancy
_atom_site_disorder_assembly
_atom_site_disorder_group
_atom_site_type_symbol
V(1) .63027(6) .26595(4) .03618(7) .0384(2) Uani d . 1.00 . . V
O(1A) .7176(3) .1585(2) .1250(3) .0420(5) Uani d . 1.00 . . O
O(1B) .5153(3) .3619(2) .0301(3) .0424(5) Uani d . 1.00 . . O
O(1V) .7766(3) .3553(2) .0133(3) .0513(6) Uani d . 1.00 . . O
O(2V) .5153(3) .1735(2) -.1621(3) .0477(5) Uani d . 1.00 . . O
N(1A) .7414(3) .3407(2) .3017(3) .0414(6) Uani d . 1.00 . . N
N(1B) .4235(3) .1651(2) .1012(3) .0376(5) Uani d . 1.00 . . N
C(1A) .7531(5) .4364(3) .3848(5) .0537(9) Uani d . 1.00 . . C
C(1B) .3814(4) .0644(3) .1350(4) .0447(7) Uani d . 1.00 . . C
C(1P) .5377(6) .1806(4) -.3083(5) .0690(10) Uani d . 1.00 . . C
C(2A) .8324(6) .4703(3) .5566(5) .0670(10) Uani d . 1.00 . . C
C(2B) .2457(5) .0203(3) .1678(5) .0570(9) Uani d . 1.00 . . C
C(2P) .4510(10) .2420(10) -.4067(9) .172(4) Uani d . 1.00 . . C
C(3A) .8964(5) .4039(4) .6399(5) .0640(10) Uani d . 1.00 . . C
C(3B) .1516(4) .0814(3) .1641(5) .0544(9) Uani d . 1.00 . . C
C(3P) .3590(10) .2900(10) -.3968(10) .198(5) Uani d . 1.00 . . C
C(4A) .8850(4) .2985(3) .5575(4) .0528(8) Uani d . 1.00 . . C
C(4B) .1900(4) .1885(3) .1256(4) .0420(7) Uani d . 1.00 . . C
C(5A) .9409(5) .2195(4) .6288(5) .0670(10) Uani d . 1.00 . . C
C(5B) .1016(4) .2598(3) .1144(4) .0485(8) Uani d . 1.00 . . C
C(6A) .9165(6) .1193(4) .5320(5) .0670(10) Uani d . 1.00 . . C
C(6B) .1538(4) .3620(3) .0769(4) .0474(8) Uani d . 1.00 . . C
C(7A) .8397(5) .0938(3) .3601(5) .0546(9) Uani d . 1.00 . . C
C(7B) .2949(4) .4008(3) .0493(4) .0432(7) Uani d . 1.00 . . C
C(8A) .7871(4) .1714(3) .2853(4) .0402(7) Uani d . 1.00 . . C
C(8B) .3822(4) .3333(2) .0578(4) .0369(6) Uani d . 1.00 . . C
C(9A) .8063(4) .2728(3) .3860(4) .0410(7) Uani d . 1.00 . . C
C(9B) .3295(4) .2263(2) .0956(4) .0355(6) Uani d . 1.00 . . C
H(1A) .7048 .4853 .3281 .0558 Uiso calc . 1.00 . . H
H(1B) .4461 .0213 .1407 .0455 Uiso calc . 1.00 . . H
H(1PA) .6511 .2184 -.2795 .0847 Uiso calc . 1.00 . . H
H(1PB) .5039 .1047 -.3709 .0847 Uiso calc . 1.00 . . H
H(2A) .8415 .5436 .6155 .0701 Uiso calc . 1.00 . . H
H(2B) .2137 -.0528 .1934 .0539 Uiso calc . 1.00 . . H
H(2PA) .5359 .2993 -.4211 .2038 Uiso calc . 1.00 . . H
H(2PB) .3878 .1858 -.5108 .2038 Uiso calc . 1.00 . . H
H(3A) .9494 .4262 .7607 .0667 Uiso calc . 1.00 . . H
H(3B) .0580 .0490 .1844 .0531 Uiso calc . 1.00 . . H
H(5A) .9925 .2326 .7458 .0648 Uiso calc . 1.00 . . H
H(5B) .0051 .2354 .1318 .0449 Uiso calc . 1.00 . . H
H(6A) .9560 .0688 .5849 .0700 Uiso calc . 1.00 . . H
H(6B) .0910 .4085 .0695 .0487 Uiso calc . 1.00 . . H
H(7A) .8238 .0225 .2957 .0564 Uiso calc . 1.00 . . H
H(7B) .3287 .4746 .0263 .0413 Uiso calc . 1.00 . . H

loop_
_atom_site_aniso_label
_atom_site_aniso_U_11
_atom_site_aniso_U_22
_atom_site_aniso_U_33
_atom_site_aniso_U_12
_atom_site_aniso_U_13
_atom_site_aniso_U_23
V(1) .0401(3) .0384(3) .0454(3) .0196(2) .0222(2) .0141(2)
O(1A) .0480(10) .0420(10) .0420(10) .0258(10) .0180(10) .0094(9)
O(1B) .0410(10) .0370(10) .0630(10) .0205(9) .0290(10) .0220(10)
O(1V) .0440(10) .0530(10) .070(2) .0210(10) .0340(10) .0260(10)
O(2V) .0560(10) .0510(10) .0420(10) .0270(10) .0200(10) .0120(10)
N(1A) .0400(10) .0340(10) .047(2) .0130(10) .0180(10) .0050(10)
N(1B) .0410(10) .0330(10) .0410(10) .0150(10) .0180(10) .0090(10)
C(1A) .058(2) .040(2) .061(2) .018(2) .024(2) .004(2)
C(1B) .053(2) .035(2) .049(2) .0160(10) .023(2) .0120(10)
C(1P) .095(3) .084(3) .054(2) .049(3) .043(2) .025(2)
C(2A) .078(3) .052(2) .062(2) .019(2) .031(2) -.006(2)
C(2B) .059(2) .045(2) .069(2) .014(2) .031(2) .024(2)
C(2P) .187(8) .340(10) .100(5) .179(9) .090(6) .146(7)
C(3A) .067(2) .065(2) .046(2) .013(2) .022(2) .000(2)
C(3B) .048(2) .052(2) .063(2) .008(2) .031(2) .019(2)
C(3P) .300(10) .310(10) .098(5) .270(10) .070(7) .074(7)
C(4A) .049(2) .058(2) .045(2) .013(2) .019(2) .007(2)
C(4B) .037(2) .046(2) .039(2) .0130(10) .0160(10) .0070(10)
C(5A) .071(3) .083(3) .049(2) .034(2) .021(2) .027(2)
C(5B) .039(2) .063(2) .051(2) .022(2) .025(2) .012(2)
C(6A) .079(3) .078(3) .060(2) .045(2) .026(2) .036(2)
C(6B) .044(2) .058(2) .046(2) .030(2) .0170(10) .0070(10)
C(7A) .064(2) .056(2) .056(2) .034(2) .026(2) .022(2)
C(7B) .048(2) .041(2) .048(2) .0250(10) .0210(10) .0130(10)
C(8A) .039(2) .044(2) .044(2) .0190(10) .0200(10) .0130(10)
C(8B) .039(2) .0340(10) .039(2) .0150(10) .0180(10) .0090(10)
C(9A) .038(2) .038(2) .044(2) .0100(10) .0180(10) .0080(10)
C(9B) .0360(10) .0360(10) .0330(10) .0130(10) .0140(10) .0070(10)

loop_
_atom_type_symbol
_atom_type_description
_atom_type_scat_dispersion_real
_atom_type_scat_dispersion_imag
_atom_type_scat_source
C C .003 .002
;International Tables for Crystallography
(Vol. C)
;
H H .000 .000
;International Tables for Crystallography
(Vol. C)
;
O O .011 .006
;International Tables for Crystallography
(Vol. C)
;
N N .006 .003
;International Tables for Crystallography
(Vol. C)
;
V V .300 .529
;International Tables for Crystallography
(Vol. C)
;

loop_
_geom_angle_atom_site_label_1
_geom_angle_atom_site_label_2
_geom_angle_atom_site_label_3
_geom_angle
_geom_angle_publ_flag
O(1A) V(1) O(1B) 153.00(10) yes
O(1A) V(1) O(1V) 103.00(10) yes
O(1A) V(1) O(2V) 93.70(10) yes
O(1A) V(1) N(1A) 76.90(10) yes
O(1A) V(1) N(1B) 82.10(10) yes
O(1B) V(1) O(1V) 96.20(10) yes
O(1B) V(1) O(2V) 100.60(10) yes
O(1B) V(1) N(1A) 83.80(10) yes
O(1B) V(1) N(1B) 76.20(10) yes
O(1V) V(1) O(2V) 102.10(10) yes
O(1V) V(1) N(1A) 91.70(10) yes
O(1V) V(1) N(1B) 169.60(10) yes
O(2V) V(1) N(1A) 164.80(10) yes
O(2V) V(1) N(1B) 86.40(10) yes
N(1A) V(1) N(1B) 80.52(10) yes
V(1) O(1A) C(8A) 120.8(2) yes
V(1) O(1B) C(8B) 123.0(2) yes
V(1) O(2V) C(1P) 129.7(2) yes
V(1) N(1A) C(1A) 130.5(3) yes
V(1) N(1A) C(9A) 111.2(2) yes
C(1A) N(1A) C(9A) 118.3(3) no
V(1) N(1B) C(1B) 132.9(3) yes
V(1) N(1B) C(9B) 108.5(2) yes
C(1B) N(1B) C(9B) 118.5(3) no
N(1A) C(1A) C(2A) 121.7(4) no
N(1A) C(1A) H(1A) 120.1 no
C(2A) C(1A) H(1A) 118.1 no
N(1B) C(1B) C(2B) 121.9(4) no
N(1B) C(1B) H(1B) 119.6 no
C(2B) C(1B) H(1B) 118.5 no
O(2V) C(1P) C(2P) 113.4(6) no
O(2V) C(1P) H(1PA) 108.3 no
O(2V) C(1P) H(1PB) 108.6 no
C(2P) C(1P) H(1PA) 109.2 no
C(2P) C(1P) H(1PB) 109.8 no
H(1PA) C(1P) H(1PB) 107.4 no
C(1A) C(2A) C(3A) 120.1(4) no
C(1A) C(2A) H(2A) 119.8 no
C(3A) C(2A) H(2A) 120.0 no
C(1B) C(2B) C(3B) 120.1(4) no
C(1B) C(2B) H(2B) 123.0 no
C(3B) C(2B) H(2B) 117.0 no
C(1P) C(2P) C(3P) 136.3(9) no
C(1P) C(2P) H(2PA) 102.0 no
C(1P) C(2P) H(2PB) 101.4 no
C(3P) C(2P) H(2PA) 104.8 no
C(3P) C(2P) H(2PB) 103.4 no
H(2PA) C(2P) H(2PB) 106.3 no
C(2A) C(3A) C(4A) 120.9(4) no
C(2A) C(3A) H(3A) 120.4 no
C(4A) C(3A) H(3A) 118.7 no
C(2B) C(3B) C(4B) 120.1(4) no
C(2B) C(3B) H(3B) 118.8 no
C(4B) C(3B) H(3B) 121.0 no
C(3A) C(4A) C(5A) 126.9(4) no
C(3A) C(4A) C(9A) 114.9(4) no
C(5A) C(4A) C(9A) 118.1(4) no
C(3B) C(4B) C(5B) 126.1(4) no
C(3B) C(4B) C(9B) 115.8(4) no
C(5B) C(4B) C(9B) 118.1(3) no
C(4A) C(5A) C(6A) 119.9(4) no
C(4A) C(5A) H(5A) 120.9 no
C(6A) C(5A) H(5A) 119.2 no
C(4B) C(5B) C(6B) 119.7(4) no
C(4B) C(5B) H(5B) 119.8 no
C(6B) C(5B) H(5B) 120.5 no
C(5A) C(6A) C(7A) 122.2(5) no
C(5A) C(6A) H(6A) 117.0 no
C(7A) C(6A) H(6A) 120.8 no
C(5B) C(6B) C(7B) 122.3(4) no
C(5B) C(6B) H(6B) 117.9 no
C(7B) C(6B) H(6B) 119.9 no
C(6A) C(7A) C(8A) 119.5(4) no
C(6A) C(7A) H(7A) 120.1 no
C(8A) C(7A) H(7A) 120.4 no
C(6B) C(7B) C(8B) 119.5(3) no
C(6B) C(7B) H(7B) 119.3 no
C(8B) C(7B) H(7B) 121.3 no
O(1A) C(8A) C(7A) 125.0(3) no
O(1A) C(8A) C(9A) 116.8(3) no
C(7A) C(8A) C(9A) 118.2(3) no
O(1B) C(8B) C(7B) 123.6(3) no
O(1B) C(8B) C(9B) 117.2(3) no
C(7B) C(8B) C(9B) 119.2(3) no
N(1A) C(9A) C(4A) 124.0(3) no
N(1A) C(9A) C(8A) 114.0(3) no
C(4A) C(9A) C(8A) 122.0(3) no
N(1B) C(9B) C(4B) 123.6(3) no
N(1B) C(9B) C(8B) 115.1(3) no
C(4B) C(9B) C(8B) 121.3(3) no

loop_
_geom_bond_atom_site_label_1
_geom_bond_atom_site_label_2
_geom_bond_site_symmetry_1
_geom_bond_site_symmetry_2
_geom_bond_distance
_geom_bond_publ_flag
V(1) O(1A) . . 1.924(3) yes
V(1) O(1B) . . 1.888(3) yes
V(1) O(1V) . . 1.600(3) yes
V(1) O(2V) . . 1.775(2) yes
V(1) N(1A) . . 2.207(3) yes
V(1) N(1B) . . 2.307(3) yes
O(1A) C(8A) . . 1.328(4) yes
O(1B) C(8B) . . 1.338(5) yes
O(2V) C(1P) . . 1.420(6) yes
N(1A) C(1A) . . 1.317(5) no
N(1A) C(9A) . . 1.363(5) no
N(1B) C(1B) . . 1.319(4) no
N(1B) C(9B) . . 1.364(5) no
C(1A) C(2A) . . 1.411(6) no
C(1A) H(1A) . . .973 no
C(1B) C(2B) . . 1.399(6) no
C(1B) H(1B) . . .947 no
C(1P) C(2P) . . 1.460(10) no
C(1P) H(1PA) . . .965 no
C(1P) H(1PB) . . .960 no
C(2A) C(3A) . . 1.339(7) no
C(2A) H(2A) . . .990 no
C(2B) C(3B) . . 1.365(7) no
C(2B) H(2B) . . .964 no
C(2P) C(3P) . . 1.26(2) no
C(2P) H(2PA) . . .966 no
C(2P) H(2PB) . . .973 no
C(3A) C(4A) . . 1.421(7) no
C(3A) H(3A) . . .990 no
C(3B) C(4B) . . 1.409(5) no
C(3B) H(3B) . . .956 no
C(4A) C(5A) . . 1.396(7) no
C(4A) C(9A) . . 1.409(5) no
C(4B) C(5B) . . 1.419(6) no
C(4B) C(9B) . . 1.410(5) no
C(5A) C(6A) . . 1.375(7) no
C(5A) H(5A) . . .964 no
C(5B) C(6B) . . 1.363(6) no
C(5B) H(5B) . . .958 no
C(6A) C(7A) . . 1.411(6) no
C(6A) H(6A) . . .936 no
C(6B) C(7B) . . 1.412(6) no
C(6B) H(6B) . . .965 no
C(7A) C(8A) . . 1.379(6) no
C(7A) H(7A) . . .964 no
C(7B) C(8B) . . 1.373(6) no
C(7B) H(7B) . . .963 no
C(8A) C(9A) . . 1.424(5) no
C(8B) C(9B) . . 1.418(4) no

loop_
_geom_contact_atom_site_label_1
_geom_contact_atom_site_label_2
_geom_contact_distance
_geom_contact_site_symmetry_2
O(1A) C(1B) 3.137(4) 2_655
O(1A) C(2B) 3.509(6) 2_655
O(1A) C(5B) 3.551(5) 1_655
O(1B) C(7B) 3.295(4) 2_665
O(1V) C(6B) 3.443(5) 1_655
O(1V) C(7B) 3.451(5) 2_665
O(1V) C(5B) 3.570(5) 1_655
O(2V) C(1B) 3.488(5) 2_655
C(1A) C(3A) 3.442(6) 2_766
C(3B) C(3B) 3.215(6) 2_555

loop_
_geom_torsion_atom_site_label_1
_geom_torsion_atom_site_label_2
_geom_torsion_atom_site_label_3
_geom_torsion_atom_site_label_4
_geom_torsion
_geom_torsion_publ_flag
V(1) O(1A) C(8A) C(7A) 173.7(3) yes
V(1) O(1A) C(8A) C(9A) -5.5(4) no
V(1) O(1B) C(8B) C(7B) -178.1(2) yes
V(1) O(1B) C(8B) C(9B) 1.0(3) no
V(1) O(2V) C(1P) C(2P) -91.6(5) yes
V(1) O(2V) C(1P) H(1PA) 29.7 no
V(1) O(2V) C(1P) H(1PB) 146.1 no
V(1) N(1A) C(1A) C(2A) -178.9(3) no
V(1) N(1A) C(1A) H(1A) 2.1 no
V(1) N(1A) C(9A) C(4A) -179.9(3) no
V(1) N(1A) C(9A) C(8A) -.2(4) no
V(1) N(1B) C(1B) C(2B) -178.6(2) no
V(1) N(1B) C(1B) H(1B) 3.4 no
V(1) N(1B) C(9B) C(4B) 178.7(2) no
V(1) N(1B) C(9B) C(8B) -1.7(3) no
O(1A) V(1) O(1B) C(8B) -38.7(3) no
O(1A) V(1) O(2V) C(1P) -108.7(4) yes
O(1A) V(1) N(1A) C(1A) 178.0(4) no
O(1A) V(1) N(1A) C(9A) -1.9(2) no
O(1A) V(1) N(1B) C(1B) -16.9(3) yes
O(1A) V(1) N(1B) C(9B) 165.6(2) no
O(1A) C(8A) C(7A) C(6A) 178.0(4) no
O(1A) C(8A) C(7A) H(7A) -2.3 no
O(1A) C(8A) C(9A) N(1A) 3.4(5) no
O(1A) C(8A) C(9A) C(4A) -177.0(3) no
O(1B) V(1) O(1A) C(8A) -41.6(3) no
O(1B) V(1) O(2V) C(1P) 94.2(4) yes
O(1B) V(1) N(1A) C(1A) -21.0(3) no
O(1B) V(1) N(1A) C(9A) 159.1(2) no
O(1B) V(1) N(1B) C(1B) 179.3(3) no
O(1B) V(1) N(1B) C(9B) 1.7(2) no
O(1B) C(8B) C(7B) C(6B) 178.5(3) no
O(1B) C(8B) C(7B) H(7B) -2.3 no
O(1B) C(8B) C(9B) N(1B) .8(4) no
O(1B) C(8B) C(9B) C(4B) -179.6(2) no
O(1V) V(1) O(1A) C(8A) 92.7(3) yes
O(1V) V(1) O(1B) C(8B) -174.3(2) yes
O(1V) V(1) O(2V) C(1P) -4.6(4) yes
O(1V) V(1) N(1A) C(1A) 75.1(4) no
O(1V) V(1) N(1A) C(9A) -104.8(3) no
O(1V) V(1) N(1B) C(1B) -137.0(6) no
O(1V) V(1) N(1B) C(9B) 45.4(7) no
O(2V) V(1) O(1A) C(8A) -163.9(3) no
O(2V) V(1) O(1B) C(8B) 82.1(2) no
O(2V) V(1) N(1A) C(1A) -128.9(5) no
O(2V) V(1) N(1A) C(9A) 51.2(6) no
O(2V) V(1) N(1B) C(1B) 77.4(3) no
O(2V) V(1) N(1B) C(9B) -100.2(2) no
O(2V) C(1P) C(2P) C(3P) .0(10) yes
O(2V) C(1P) C(2P) H(2PA) 125.9 no
O(2V) C(1P) C(2P) H(2PB) -124.5 no
N(1A) V(1) O(1A) C(8A) 4.0(2) no
N(1A) V(1) O(1B) C(8B) -83.2(2) yes
N(1A) V(1) O(2V) C(1P) -160.0(5) no
N(1A) V(1) N(1B) C(1B) -94.8(3) no
N(1A) V(1) N(1B) C(9B) 87.6(2) no
N(1A) C(1A) C(2A) C(3A) -.9(7) no
N(1A) C(1A) C(2A) H(2A) 178.5 no
N(1A) C(9A) C(4A) C(3A) -1.4(6) no
N(1A) C(9A) C(4A) C(5A) 177.7(4) no
N(1A) C(9A) C(8A) C(7A) -175.9(3) no
N(1B) V(1) O(1A) C(8A) -78.1(2) yes
N(1B) V(1) O(1B) C(8B) -1.5(2) no
N(1B) V(1) O(2V) C(1P) 169.4(4) yes
N(1B) V(1) N(1A) C(1A) -98.0(4) no
N(1B) V(1) N(1A) C(9A) 82.1(2) no
N(1B) C(1B) C(2B) C(3B) .6(5) no
N(1B) C(1B) C(2B) H(2B) -179.5 no
N(1B) C(9B) C(4B) C(3B) .4(4) no
N(1B) C(9B) C(4B) C(5B) -179.4(3) no
N(1B) C(9B) C(8B) C(7B) 179.9(3) no
C(1A) N(1A) C(9A) C(4A) .2(5) no
C(1A) N(1A) C(9A) C(8A) 179.9(3) no
C(1A) C(2A) C(3A) C(4A) -.4(8) no
C(1A) C(2A) C(3A) H(3A) -178.2 no
C(1B) N(1B) C(9B) C(4B) .7(4) no
C(1B) N(1B) C(9B) C(8B) -179.7(3) no
C(1B) C(2B) C(3B) C(4B) .6(5) no
C(1B) C(2B) C(3B) H(3B) 178.6 no
C(2A) C(1A) N(1A) C(9A) 1.0(6) no
C(2A) C(3A) C(4A) C(5A) -177.6(5) no
C(2A) C(3A) C(4A) C(9A) 1.4(7) no
C(2B) C(1B) N(1B) C(9B) -1.2(4) no
C(2B) C(3B) C(4B) C(5B) 178.7(3) no
C(2B) C(3B) C(4B) C(9B) -1.1(5) no
C(3A) C(2A) C(1A) H(1A) 178.0 no
C(3A) C(4A) C(5A) C(6A) 178.2(5) no
C(3A) C(4A) C(5A) H(5A) .8 no
C(3A) C(4A) C(9A) C(8A) 179.0(4) no
C(3B) C(2B) C(1B) H(1B) 178.6 no
C(3B) C(4B) C(5B) C(6B) 179.6(3) no
C(3B) C(4B) C(5B) H(5B) -1.2 no
C(3B) C(4B) C(9B) C(8B) -179.1(3) no
C(3P) C(2P) C(1P) H(1PA) -121.8 no
C(3P) C(2P) C(1P) H(1PB) 120.7 no
C(4A) C(3A) C(2A) H(2A) -179.8 no
C(4A) C(5A) C(6A) C(7A) 1.7(8) no
C(4A) C(5A) C(6A) H(6A) 180.0 no
C(4A) C(9A) C(8A) C(7A) 3.8(5) no
C(4B) C(3B) C(2B) H(2B) -179.3 no
C(4B) C(5B) C(6B) C(7B) -.4(5) no
C(4B) C(5B) C(6B) H(6B) 179.7 no
C(4B) C(9B) C(8B) C(7B) -.4(4) no
C(5A) C(4A) C(3A) H(3A) .3 no
C(5A) C(4A) C(9A) C(8A) -1.9(6) no
C(5A) C(6A) C(7A) C(8A) .2(7) no
C(5A) C(6A) C(7A) H(7A) -179.6 no
C(5B) C(4B) C(3B) H(3B) .9 no
C(5B) C(4B) C(9B) C(8B) 1.0(4) no
C(5B) C(6B) C(7B) C(8B) 1.0(5) no
C(5B) C(6B) C(7B) H(7B) -178.2 no
C(6A) C(5A) C(4A) C(9A) -.8(7) no
C(6A) C(7A) C(8A) C(9A) -2.8(6) no
C(6B) C(5B) C(4B) C(9B) -.6(4) no
C(6B) C(7B) C(8B) C(9B) -.5(4) no
C(7A) C(6A) C(5A) H(5A) 179.1 no
C(7B) C(6B) C(5B) H(5B) -179.6 no
C(8A) C(7A) C(6A) H(6A) -178.0 no
C(8B) C(7B) C(6B) H(6B) -179.1 no
C(9A) N(1A) C(1A) H(1A) -177.9 no
C(9A) C(4A) C(3A) H(3A) 179.3 no
C(9A) C(4A) C(5A) H(5A) -178.1 no
C(9A) C(8A) C(7A) H(7A) 176.9 no
C(9B) N(1B) C(1B) H(1B) -179.2 no
C(9B) C(4B) C(3B) H(3B) -179.0 no
C(9B) C(4B) C(5B) H(5B) 178.6 no
C(9B) C(8B) C(7B) H(7B) 178.7 no
H(1A) C(1A) C(2A) H(2A) -2.5 no
H(1B) C(1B) C(2B) H(2B) -1.5 no
H(1PA) C(1P) C(2P) H(2PA) 5.0 no
H(1PA) C(1P) C(2P) H(2PB) 114.6 no
H(1PB) C(1P) C(2P) H(2PA) -112.5 no
H(1PB) C(1P) C(2P) H(2PB) -2.9 no
H(2A) C(2A) C(3A) H(3A) 2.4 no
H(2B) C(2B) C(3B) H(3B) -1.3 no
H(5A) C(5A) C(6A) H(6A) -2.6 no
H(5B) C(5B) C(6B) H(6B) .4 no
H(6A) C(6A) C(7A) H(7A) 2.2 no
H(6B) C(6B) C(7B) H(7B) 1.7 no
H(6B) C(6B) C(7B) H(7B) 1.7 no
